data_7200476
loop_
_publ_author_name
'Adarsh, N. N.'
'Kumar, D. Krishna'
'Dastidar, Parthasarathi'

_publ_section_title
;
 Metal--organic frameworks derived from bis-pyridyl-bis-amide
 ligands: Effect of positional isomerism of the ligands, hydrogen
 bonding backbone, counter anions on the supramolecular structures
 and selective crystallization of the sulfate anion
;
_journal_coden_ASTM CRECF4
_journal_issue 5
_journal_name_full CrystEngComm
_journal_page_first 796
_journal_page_last 802
_journal_paper_doi 10.1039/b816221b
_journal_volume 11
_journal_year 2009
_chemical_formula_sum 'C18 H14 N4 O2'
_chemical_formula_weight 318.33
_space_group_IT_number 14
_symmetry_cell_setting monoclinic
_symmetry_space_group_name_Hall '-P 2ybc'
_symmetry_space_group_name_H-M 'P 1 21/c 1'
_atom_sites_solution_hydrogens geom
_atom_sites_solution_primary direct
_atom_sites_solution_secondary difmap
_audit_creation_method SHELXL-97
_cell_angle_alpha 90.00
_cell_angle_beta 114.762(5)
_cell_angle_gamma 90.00
_cell_formula_units_Z 4
_cell_length_a 12.664(4)
_cell_length_b 8.986(3)
_cell_length_c 14.687(5)
_cell_measurement_temperature 298(2)
_cell_volume 1517.7(9)
_computing_cell_refinement 'BRUKER AXS SMART 3'
_computing_data_collection 'BRUKER AXS SMART 3'
_computing_data_reduction 'BRUKER AXS SAINT'
_computing_molecular_graphics 'BRUKER SHELXLTL'
_computing_publication_material 'MERCURY 1.4'
_computing_structure_refinement 'SHELXL-97 (Sheldrick, 1997)'
_computing_structure_solution 'SHELXS-97 (Sheldrick, 1990)'
_diffrn_ambient_temperature 298(2)
_diffrn_detector_area_resol_mean 3
_diffrn_measured_fraction_theta_full 0.988
_diffrn_measured_fraction_theta_max 0.988
_diffrn_measurement_device_type 'BRUKER CCD AREA DETECTOR'
_diffrn_measurement_method 'PHI-OMEGA SCAN'
_diffrn_radiation_monochromator graphite
_diffrn_radiation_source 'fine-focus sealed tube'
_diffrn_radiation_type MoK\a
_diffrn_radiation_wavelength 0.71073
_diffrn_reflns_av_R_equivalents 0.0222
_diffrn_reflns_av_sigmaI/netI 0.0291
_diffrn_reflns_limit_h_max 15
_diffrn_reflns_limit_h_min -14
_diffrn_reflns_limit_k_max 10
_diffrn_reflns_limit_k_min -11
_diffrn_reflns_limit_l_max 16
_diffrn_reflns_limit_l_min -18
_diffrn_reflns_number 7746
_diffrn_reflns_theta_full 25.99
_diffrn_reflns_theta_max 25.99
_diffrn_reflns_theta_min 2.73
_exptl_absorpt_coefficient_mu 0.095
_exptl_absorpt_correction_T_max 0.9915
_exptl_absorpt_correction_T_min 0.9685
_exptl_absorpt_correction_type multi-scan
_exptl_absorpt_process_details SADABS
_exptl_crystal_colour COLORLESS
_exptl_crystal_density_diffrn 1.393
_exptl_crystal_density_method 'not measured'
_exptl_crystal_description PLATE
_exptl_crystal_F_000 664
_exptl_crystal_size_max 0.34
_exptl_crystal_size_mid 0.21
_exptl_crystal_size_min 0.09
_refine_diff_density_max 0.192
_refine_diff_density_min -0.163
_refine_diff_density_rms 0.035
_refine_ls_extinction_method none
_refine_ls_goodness_of_fit_ref 1.073
_refine_ls_hydrogen_treatment mixed
_refine_ls_matrix_type full
_refine_ls_number_parameters 225
_refine_ls_number_reflns 2942
_refine_ls_number_restraints 0
_refine_ls_restrained_S_all 1.073
_refine_ls_R_factor_all 0.0539
_refine_ls_R_factor_gt 0.0430
_refine_ls_shift/su_max 0.000
_refine_ls_shift/su_mean 0.000
_refine_ls_structure_factor_coef Fsqd
_refine_ls_weighting_details 'calc w=1/[\s^2^(Fo^2^)+(0.0571P)^2^+0.1747P] where P=(Fo^2^+2Fc^2^)/3'
_refine_ls_weighting_scheme calc
_refine_ls_wR_factor_gt 0.1077
_refine_ls_wR_factor_ref 0.1144
_reflns_number_gt 2376
_reflns_number_total 2942
_reflns_threshold_expression >2sigma(I)
_cod_data_source_file B816221B.txt
_cod_data_source_block an0106m
_cod_depositor_comments
;
The following automatic conversions were performed:
'_symmetry_cell_setting' value 'MONOCLINIC' changed to 'monoclinic'
according to '/home/saulius/struct/CIF-dictionaries/cif_core.dic'
dictionary named 'cif_core.dic' version 2.4.1 from
2010-06-29.

'_exptl_absorpt_correction_type' value 'MULTI-SCAN' changed
to 'multi-scan' according to
'/home/saulius/struct/CIF-dictionaries/cif_core.dic' dictionary named
'cif_core.dic' version 2.4.1 from 2010-06-29.

Automatic conversion script
Id: cif_fix_enum 1527 2010-12-29 10:47:43Z saulius 

 Replaced the incorrect bibliographical reference to the original
 publication with a proper one.

 Antanas Vaitkus,
 2019-09-18
;
_cod_original_cell_volume 1517.6(9)
_cod_original_sg_symbol_H-M P2(1)/C
_cod_database_code 7200476

loop_
_symmetry_equiv_pos_as_xyz
'x, y, z'
'-x, y+1/2, -z+1/2'
'-x, -y, -z'
'x, -y-1/2, z-1/2'

loop_
_atom_site_label
_atom_site_type_symbol
_atom_site_fract_x
_atom_site_fract_y
_atom_site_fract_z
_atom_site_U_iso_or_equiv
_atom_site_adp_type
_atom_site_occupancy
_atom_site_symmetry_multiplicity
_atom_site_calc_flag
_atom_site_refinement_flags
_atom_site_disorder_assembly
_atom_site_disorder_group
N1 N -0.21098(12) 0.93954(15) -0.21219(10) 0.0524(4) Uani 1 1 d . . .
C2 C -0.22870(14) 0.8914(2) -0.13449(14) 0.0567(5) Uani 1 1 d . . .
H2 H -0.3037 0.8990 -0.1385 0.068 Uiso 1 1 calc R . .
C3 C -0.14514(13) 0.8310(2) -0.04838(12) 0.0527(4) Uani 1 1 d . . .
H3 H -0.1637 0.7997 0.0035 0.063 Uiso 1 1 calc R . .
C4 C -0.03298(12) 0.81791(16) -0.04080(11) 0.0405(3) Uani 1 1 d . . .
C5 C -0.01122(13) 0.87079(17) -0.11984(11) 0.0445(4) Uani 1 1 d . . .
H5 H 0.0634 0.8668 -0.1172 0.053 Uiso 1 1 calc R . .
C6 C -0.10161(14) 0.92933(18) -0.20247(12) 0.0509(4) Uani 1 1 d . . .
H6 H -0.0854 0.9640 -0.2549 0.061 Uiso 1 1 calc R . .
N7 N 0.05841(11) 0.75810(15) 0.04345(9) 0.0441(3) Uani 1 1 d . . .
C8 C 0.04555(14) 0.65731(19) 0.10781(12) 0.0498(4) Uani 1 1 d . . .
O9 O -0.04847(11) 0.60716(18) 0.09553(10) 0.0817(5) Uani 1 1 d . . .
C10 C 0.15231(13) 0.61129(17) 0.19619(11) 0.0436(4) Uani 1 1 d . . .
C11 C 0.15112(14) 0.47404(18) 0.23935(12) 0.0506(4) Uani 1 1 d . . .
H11 H 0.0864 0.4126 0.2109 0.061 Uiso 1 1 calc R . .
C12 C 0.24531(15) 0.42875(19) 0.32388(12) 0.0538(4) Uani 1 1 d . . .
H12 H 0.2441 0.3367 0.3524 0.065 Uiso 1 1 calc R . .
C13 C 0.34131(14) 0.51919(18) 0.36631(12) 0.0495(4) Uani 1 1 d . . .
H13 H 0.4050 0.4878 0.4233 0.059 Uiso 1 1 calc R . .
C14 C 0.34364(13) 0.65743(17) 0.32442(11) 0.0417(4) Uani 1 1 d . . .
C15 C 0.24856(13) 0.70238(17) 0.23910(11) 0.0421(4) Uani 1 1 d . . .
H15 H 0.2495 0.7944 0.2105 0.051 Uiso 1 1 calc R . .
C16 C 0.45163(13) 0.74817(18) 0.37296(11) 0.0443(4) Uani 1 1 d . . .
O17 O 0.54398(10) 0.68818(14) 0.42412(9) 0.0616(4) Uani 1 1 d . . .
N18 N 0.44073(11) 0.89848(15) 0.35647(9) 0.0450(3) Uani 1 1 d . . .
C19 C 0.52982(12) 1.00467(18) 0.39328(11) 0.0418(4) Uani 1 1 d . . .
C20 C 0.64438(14) 0.9730(2) 0.45527(13) 0.0552(4) Uani 1 1 d . . .
H20 H 0.6675 0.8762 0.4768 0.066 Uiso 1 1 calc R . .
C21 C 0.72358(14) 1.0877(2) 0.48452(13) 0.0603(5) Uani 1 1 d . . .
H21 H 0.8000 1.0638 0.5267 0.072 Uiso 1 1 calc R . .
N22 N 0.70072(11) 1.22895(17) 0.45796(10) 0.0537(4) Uani 1 1 d . . .
C23 C 0.58932(14) 1.2579(2) 0.40022(13) 0.0539(4) Uani 1 1 d . . .
H23 H 0.5687 1.3562 0.3813 0.065 Uiso 1 1 calc R . .
C24 C 0.50310(13) 1.15297(18) 0.36678(12) 0.0490(4) Uani 1 1 d . . .
H24 H 0.4269 1.1808 0.3265 0.059 Uiso 1 1 calc R . .
H7 H 0.1289(15) 0.767(2) 0.0473(12) 0.054(5) Uiso 1 1 d . . .
H18 H 0.3694(15) 0.9349(19) 0.3212(12) 0.050(5) Uiso 1 1 d . . .

loop_
_atom_site_aniso_label
_atom_site_aniso_U_11
_atom_site_aniso_U_22
_atom_site_aniso_U_33
_atom_site_aniso_U_23
_atom_site_aniso_U_13
_atom_site_aniso_U_12
N1 0.0431(8) 0.0454(8) 0.0554(8) 0.0040(7) 0.0075(6) -0.0001(6)
C2 0.0358(9) 0.0589(11) 0.0685(11) 0.0017(9) 0.0150(8) 0.0017(7)
C3 0.0415(9) 0.0629(11) 0.0523(9) 0.0031(8) 0.0183(8) -0.0011(8)
C4 0.0350(8) 0.0379(8) 0.0416(8) -0.0046(6) 0.0091(6) -0.0035(6)
C5 0.0367(8) 0.0449(9) 0.0487(8) -0.0006(7) 0.0148(7) -0.0006(6)
C6 0.0508(10) 0.0470(9) 0.0487(9) 0.0038(7) 0.0146(7) -0.0008(7)
N7 0.0340(7) 0.0487(8) 0.0439(7) 0.0044(6) 0.0106(6) -0.0017(6)
C8 0.0443(9) 0.0512(10) 0.0464(9) -0.0001(7) 0.0116(7) -0.0114(7)
O9 0.0498(8) 0.1032(12) 0.0721(9) 0.0288(8) 0.0057(6) -0.0272(7)
C10 0.0444(9) 0.0416(8) 0.0409(8) 0.0001(7) 0.0142(7) -0.0023(6)
C11 0.0546(10) 0.0407(9) 0.0541(9) -0.0034(7) 0.0203(8) -0.0072(7)
C12 0.0669(11) 0.0363(8) 0.0570(10) 0.0088(7) 0.0248(9) 0.0028(7)
C13 0.0527(10) 0.0436(9) 0.0441(8) 0.0058(7) 0.0122(7) 0.0072(7)
C14 0.0432(8) 0.0397(8) 0.0386(7) 0.0005(6) 0.0134(7) 0.0041(6)
C15 0.0449(8) 0.0365(8) 0.0405(8) 0.0035(6) 0.0135(7) -0.0005(6)
C16 0.0417(8) 0.0484(9) 0.0372(7) 0.0045(7) 0.0111(7) 0.0046(7)
O17 0.0427(7) 0.0559(7) 0.0685(8) 0.0155(6) 0.0060(6) 0.0085(5)
N18 0.0344(7) 0.0436(8) 0.0463(7) 0.0014(6) 0.0063(6) 0.0033(6)
C19 0.0340(8) 0.0489(9) 0.0387(8) -0.0024(7) 0.0115(6) -0.0001(6)
C20 0.0382(9) 0.0533(10) 0.0623(10) 0.0094(8) 0.0093(8) 0.0038(7)
C21 0.0331(9) 0.0698(13) 0.0639(11) 0.0072(9) 0.0063(8) 0.0008(8)
N22 0.0396(8) 0.0569(9) 0.0579(8) -0.0041(7) 0.0138(6) -0.0028(6)
C23 0.0443(9) 0.0498(10) 0.0621(10) -0.0045(8) 0.0168(8) 0.0006(7)
C24 0.0346(8) 0.0485(9) 0.0535(9) -0.0009(7) 0.0083(7) 0.0044(7)

loop_
_atom_type_symbol
_atom_type_description
_atom_type_scat_dispersion_real
_atom_type_scat_dispersion_imag
_atom_type_scat_source
C C 0.0033 0.0016 'International Tables Vol C Tables 4.2.6.8 and 6.1.1.4'
H H 0.0000 0.0000 'International Tables Vol C Tables 4.2.6.8 and 6.1.1.4'
N N 0.0061 0.0033 'International Tables Vol C Tables 4.2.6.8 and 6.1.1.4'
O O 0.0106 0.0060 'International Tables Vol C Tables 4.2.6.8 and 6.1.1.4'

loop_
_geom_angle_atom_site_label_1
_geom_angle_atom_site_label_2
_geom_angle_atom_site_label_3
_geom_angle
_geom_angle_site_symmetry_1
_geom_angle_site_symmetry_3
_geom_angle_publ_flag
C2 N1 C6 115.35(14) . . ?
N1 C2 C3 125.33(16) . . ?
N1 C2 H2 117.3 . . ?
C3 C2 H2 117.3 . . ?
C2 C3 C4 118.44(16) . . ?
C2 C3 H3 120.8 . . ?
C4 C3 H3 120.8 . . ?
C3 C4 C5 117.51(14) . . ?
C3 C4 N7 123.02(14) . . ?
C5 C4 N7 119.45(14) . . ?
C6 C5 C4 119.09(15) . . ?
C6 C5 H5 120.5 . . ?
C4 C5 H5 120.5 . . ?
N1 C6 C5 124.25(16) . . ?
N1 C6 H6 117.9 . . ?
C5 C6 H6 117.9 . . ?
C8 N7 C4 124.87(14) . . ?
C8 N7 H7 115.4(11) . . ?
C4 N7 H7 117.8(11) . . ?
O9 C8 N7 122.45(15) . . ?
O9 C8 C10 120.20(15) . . ?
N7 C8 C10 117.35(14) . . ?
C15 C10 C11 119.58(14) . . ?
C15 C10 C8 122.61(14) . . ?
C11 C10 C8 117.72(14) . . ?
C12 C11 C10 120.25(15) . . ?
C12 C11 H11 119.9 . . ?
C10 C11 H11 119.9 . . ?
C11 C12 C13 120.15(15) . . ?
C11 C12 H12 119.9 . . ?
C13 C12 H12 119.9 . . ?
C12 C13 C14 120.35(14) . . ?
C12 C13 H13 119.8 . . ?
C14 C13 H13 119.8 . . ?
C15 C14 C13 119.25(14) . . ?
C15 C14 C16 123.25(14) . . ?
C13 C14 C16 117.47(13) . . ?
C10 C15 C14 120.42(14) . . ?
C10 C15 H15 119.8 . . ?
C14 C15 H15 119.8 . . ?
O17 C16 N18 123.01(15) . . ?
O17 C16 C14 120.23(15) . . ?
N18 C16 C14 116.76(13) . . ?
C16 N18 C19 126.74(13) . . ?
C16 N18 H18 117.8(11) . . ?
C19 N18 H18 115.4(11) . . ?
C20 C19 C24 116.57(15) . . ?
C20 C19 N18 124.58(15) . . ?
C24 C19 N18 118.85(13) . . ?
C21 C20 C19 118.62(16) . . ?
C21 C20 H20 120.7 . . ?
C19 C20 H20 120.7 . . ?
N22 C21 C20 125.83(16) . . ?
N22 C21 H21 117.1 . . ?
C20 C21 H21 117.1 . . ?
C21 N22 C23 114.65(15) . . ?
N22 C23 C24 124.55(17) . . ?
N22 C23 H23 117.7 . . ?
C24 C23 H23 117.7 . . ?
C23 C24 C19 119.72(14) . . ?
C23 C24 H24 120.1 . . ?
C19 C24 H24 120.1 . . ?

loop_
_geom_bond_atom_site_label_1
_geom_bond_atom_site_label_2
_geom_bond_distance
_geom_bond_site_symmetry_2
_geom_bond_publ_flag
N1 C2 1.325(2) . ?
N1 C6 1.335(2) . ?
C2 C3 1.376(2) . ?
C2 H2 0.9300 . ?
C3 C4 1.383(2) . ?
C3 H3 0.9300 . ?
C4 C5 1.385(2) . ?
C4 N7 1.3999(19) . ?
C5 C6 1.377(2) . ?
C5 H5 0.9300 . ?
C6 H6 0.9300 . ?
N7 C8 1.367(2) . ?
N7 H7 0.875(18) . ?
C8 O9 1.2138(19) . ?
C8 C10 1.488(2) . ?
C10 C15 1.382(2) . ?
C10 C11 1.390(2) . ?
C11 C12 1.374(2) . ?
C11 H11 0.9300 . ?
C12 C13 1.376(2) . ?
C12 H12 0.9300 . ?
C13 C14 1.392(2) . ?
C13 H13 0.9300 . ?
C14 C15 1.386(2) . ?
C14 C16 1.492(2) . ?
C15 H15 0.9300 . ?
C16 O17 1.2193(17) . ?
C16 N18 1.369(2) . ?
N18 C19 1.402(2) . ?
N18 H18 0.894(17) . ?
C19 C20 1.381(2) . ?
C19 C24 1.390(2) . ?
C20 C21 1.375(2) . ?
C20 H20 0.9300 . ?
C21 N22 1.324(2) . ?
C21 H21 0.9300 . ?
N22 C23 1.332(2) . ?
C23 C24 1.369(2) . ?
C23 H23 0.9300 . ?
C24 H24 0.9300 . ?

loop_
_geom_hbond_atom_site_label_D
_geom_hbond_atom_site_label_H
_geom_hbond_atom_site_label_A
_geom_hbond_distance_DH
_geom_hbond_distance_HA
_geom_hbond_distance_DA
_geom_hbond_angle_DHA
_geom_hbond_site_symmetry_A
N7 H7 N22 0.875(18) 2.217(18) 3.070(2) 165.0(16) 2_645
N18 H18 N1 0.894(17) 2.274(18) 3.1480(19) 165.6(14) 3_575
C2 H2 O17 0.93 2.58 3.408(2) 148.4 4_475
C6 H6 O9 0.93 2.51 3.322(2) 145.6 4_575
C13 H13 O17 0.93 2.59 3.363(2) 140.4 3_666
C15 H15 N1 0.93 2.44 3.252(2) 145.7 3_575
C21 H21 O9 0.93 2.33 3.180(2) 151.5 4_676

loop_
_cod_related_entry_id
_cod_related_entry_database
_cod_related_entry_code
1 ChemSpider 582342
